data_4327018
loop_
_publ_author_name
'Maw Lin Foo'
'Satoshi Horike'
'Susumu Kitagawa'

_publ_contact_author_address
;
1.Institute for Integrated Cell-Material Sciences (iCeMS), Kyoto University, 
Yoshida,Sakyo-ku, Kyoto 606-8501, Japan
2. ERATO Kitagawa Integrated Pores Project, Kyoto Research Park Bldg #3, 
Shimogyo-ku, Kyoto 600-8815, Japan, and  
3. Department of Synthetic Chemistry and Biological Chemistry, 
Graduate School of Engineering, 
Kyoto University, Katsura,Nishikyo-ku, Kyoto 615-8510, Japan
;
_publ_contact_author_email kitagawa@sbchem.kyoto-u.ac.jp
_publ_contact_author_name 'Susumu Kitagawa'
_publ_contact_author_phone +81-75-383-2736
_publ_section_title
;
 Synthesis and Characterization of a 1-D Porous Barium Carboxylate
 Coordination Polymer, [Ba(HBTB)] (H3BTB = Benzene-1,3,5-trisbenzoic Acid)
;
_journal_name_full 'Inorganic Chemistry'
_journal_page_first 11853
_journal_page_last 11855
_journal_paper_doi 10.1021/ic201814g
_journal_volume 50
_journal_year 2011
_chemical_absolute_configuration unk
_chemical_compound_source 'synthesis as described'
_chemical_formula_moiety 'C27 H16 Ba1 O7'
_chemical_formula_sum 'C27 H16 Ba O7'
_chemical_formula_weight 589.74
_chemical_name_systematic
;
 ?
;
_space_group_IT_number 33
_symmetry_cell_setting orthorhombic
_symmetry_Int_Tables_number 33
_symmetry_space_group_name_Hall 'P 2c -2n'
_symmetry_space_group_name_H-M 'P n a 21'
_atom_sites_solution_hydrogens geom
_atom_sites_solution_primary direct
_atom_sites_solution_secondary difmap
_audit_conform_dict_location ftp://ftp.iucr.org/pub/cif_core.dic
_audit_conform_dict_name cif_core.dic
_audit_conform_dict_version 2.4
_audit_creation_date 2011-10-08T15:43:34-00:00
_audit_creation_method 'WinGX routine CIF_UPDATE'
_cell_angle_alpha 90
_cell_angle_beta 90
_cell_angle_gamma 90
_cell_formula_units_Z 4
_cell_length_a 7.3162(11)
_cell_length_b 19.404(3)
_cell_length_c 26.155(4)
_cell_measurement_reflns_used 0
_cell_measurement_temperature 213(2)
_cell_measurement_theta_max 0
_cell_measurement_theta_min 0
_cell_measurement_wavelength 0.71073
_cell_volume 3713.1(10)
_computing_molecular_graphics 'Ortep-3 for Windows (Farrugia, 1997)'
_computing_publication_material 'WinGX publication routines (Farrugia, 1999)'
_computing_structure_refinement 'SHELXL-97 (Sheldrick, 1997)'
_computing_structure_solution 'SHELXS-97 (Sheldrick, 1990)'
_diffrn_ambient_temperature 213(2)
_diffrn_measured_fraction_theta_full 0.992
_diffrn_measured_fraction_theta_max 0.992
_diffrn_radiation_monochromator graphite
_diffrn_radiation_probe x-ray
_diffrn_radiation_type MoK\a
_diffrn_radiation_wavelength 0.71075
_diffrn_reflns_av_R_equivalents 0.0213
_diffrn_reflns_av_unetI/netI 0.0364
_diffrn_reflns_limit_h_max 8
_diffrn_reflns_limit_h_min -9
_diffrn_reflns_limit_k_max 22
_diffrn_reflns_limit_k_min -25
_diffrn_reflns_limit_l_max 19
_diffrn_reflns_limit_l_min -33
_diffrn_reflns_number 16142
_diffrn_reflns_theta_full 27.49
_diffrn_reflns_theta_max 27.49
_diffrn_reflns_theta_min 3.08
_exptl_absorpt_coefficient_mu 1.099
_exptl_absorpt_correction_type none
_exptl_crystal_colour colorless
_exptl_crystal_density_diffrn 1.055
_exptl_crystal_description prism
_exptl_crystal_F_000 1160
_exptl_crystal_size_max 0.2
_exptl_crystal_size_mid 0.2
_exptl_crystal_size_min 0.2
_refine_diff_density_max 1.402
_refine_diff_density_min -0.438
_refine_diff_density_rms 0.148
_refine_ls_abs_structure_details 'Flack H D (1983), Acta Cryst. A39, 876-881'
_refine_ls_abs_structure_Flack -0.01(3)
_refine_ls_extinction_method none
_refine_ls_goodness_of_fit_ref 1.119
_refine_ls_hydrogen_treatment constr
_refine_ls_matrix_type full
_refine_ls_number_parameters 316
_refine_ls_number_reflns 6001
_refine_ls_number_restraints 1
_refine_ls_restrained_S_all 1.119
_refine_ls_R_factor_all 0.0512
_refine_ls_R_factor_gt 0.0469
_refine_ls_shift/su_max 0
_refine_ls_shift/su_mean 0
_refine_ls_structure_factor_coef Fsqd
_refine_ls_weighting_details 'calc w=1/[\s^2^(Fo^2^)+(0.1081P)^2^+0.0000P] where P=(Fo^2^+2Fc^2^)/3'
_refine_ls_weighting_scheme calc
_refine_ls_wR_factor_gt 0.1536
_refine_ls_wR_factor_ref 0.1565
_reflns_number_gt 5214
_reflns_number_total 6001
_reflns_threshold_expression >2sigma(I)
_cod_data_source_file ic201814g_si_001.cif
_cod_data_source_block crystalclear
_cod_database_code 4327018

loop_
_symmetry_equiv_pos_as_xyz
'x, y, z'
'-x, -y, z+1/2'
'-x+1/2, y+1/2, z+1/2'
'x+1/2, -y+1/2, z'

loop_
_atom_site_label
_atom_site_type_symbol
_atom_site_fract_x
_atom_site_fract_y
_atom_site_fract_z
_atom_site_U_iso_or_equiv
_atom_site_adp_type
_atom_site_occupancy
_atom_site_symmetry_multiplicity
_atom_site_calc_flag
_atom_site_refinement_flags
C1 C 0.9023(9) 0.6884(3) 0.1962(3) 0.0295(16) Uani 1 1 d .
C2 C 0.9105(8) 0.8745(3) 0.0060(5) 0.0416(15) Uani 1 1 d .
H2 H 0.8687 0.8749 -0.028 0.05 Uiso 1 1 calc R
C3 C 0.9079(11) 0.8134(4) 0.0344(3) 0.039(2) Uani 1 1 d .
H3 H 0.8706 0.7724 0.0182 0.047 Uiso 1 1 calc R
C4 C 0.8421(12) 0.6870(3) 0.2512(3) 0.0302(14) Uani 1 1 d .
C5 C 0.7323(10) 0.6840(3) 0.3543(3) 0.0292(14) Uani 1 1 d .
C6 C 0.9953(10) 0.6833(3) 0.0933(3) 0.0314(15) Uani 1 1 d .
H6 H 1.0204 0.6815 0.0581 0.038 Uiso 1 1 calc R
C7 C 0.7504(10) 0.6284(3) 0.2711(3) 0.0354(15) Uani 1 1 d .
H7 H 0.7291 0.5905 0.2496 0.043 Uiso 1 1 calc R
C8 C 0.8713(9) 0.7422(4) 0.2830(3) 0.0359(16) Uani 1 1 d .
H8 H 0.93 0.7817 0.2703 0.043 Uiso 1 1 calc R
C9 C 0.9606(9) 0.6265(3) 0.1744(3) 0.0303(13) Uani 1 1 d .
H9 H 0.9705 0.5865 0.1945 0.036 Uiso 1 1 calc R
C10 C 1.0044(9) 0.6242(3) 0.1219(3) 0.0310(14) Uani 1 1 d .
C11 C 0.6930(11) 0.6256(4) 0.3201(3) 0.0402(17) Uani 1 1 d .
H11 H 0.629 0.5869 0.3323 0.048 Uiso 1 1 calc R
C12 C 0.9016(9) 0.7479(4) 0.1671(3) 0.0327(15) Uani 1 1 d .
H12 H 0.8682 0.7899 0.1824 0.039 Uiso 1 1 calc R
C13 C 0.9489(9) 0.7468(3) 0.1161(2) 0.0292(13) Uani 1 1 d .
C14 C 0.9589(12) 0.8109(3) 0.0860(3) 0.0324(15) Uani 1 1 d .
C15 C 0.8136(9) 0.7401(3) 0.3347(2) 0.0312(13) Uani 1 1 d .
H15 H 0.8328 0.7788 0.3556 0.037 Uiso 1 1 calc R
C16 C 0.6646(11) 0.6819(3) 0.4088(3) 0.0321(14) Uani 1 1 d .
C17 C 0.9861(9) 1.0004(3) 0.0013(4) 0.0416(16) Uani 1 1 d .
C18 C 0.9754(9) 0.9344(3) 0.0285(3) 0.0341(15) Uani 1 1 d .
C19 C 1.0482(9) 0.5556(3) 0.0986(3) 0.0306(13) Uani 1 1 d .
C20 C 1.0254(10) 0.8723(3) 0.1072(3) 0.0362(15) Uani 1 1 d .
H20 H 1.0664 0.8726 0.1413 0.043 Uiso 1 1 calc R
C21 C 1.1508(11) 0.5086(4) 0.1241(3) 0.0409(16) Uani 1 1 d .
H21 H 1.2044 0.5206 0.1556 0.049 Uiso 1 1 calc R
C22 C 0.9753(10) 0.5381(3) 0.0507(3) 0.0358(15) Uani 1 1 d .
H22 H 0.9111 0.5714 0.0317 0.043 Uiso 1 1 calc R
C23 C 1.1777(11) 0.4424(4) 0.1041(3) 0.0371(16) Uani 1 1 d .
H23 H 1.2492 0.4103 0.122 0.045 Uiso 1 1 calc R
C24 C 1.0319(10) 0.9321(4) 0.0791(3) 0.0391(16) Uani 1 1 d .
H24 H 1.0758 0.9726 0.0946 0.047 Uiso 1 1 calc R
C25 C 0.9964(10) 0.4738(3) 0.0314(2) 0.0354(15) Uani 1 1 d .
H25 H 0.9417 0.4624 0 0.043 Uiso 1 1 calc R
C26 C 1.0980(8) 0.4244(4) 0.0575(3) 0.0310(15) Uani 1 1 d .
C27 C 1.1094(9) 0.3502(4) 0.0392(3) 0.0345(16) Uani 1 1 d .
O1 O 1.2502(7) 0.3168(2) 0.0483(2) 0.0361(12) Uani 1 1 d .
O2 O 0.9732(6) 0.3283(2) 0.0143(3) 0.0441(15) Uani 1 1 d .
O3 O 1.0608(8) 1.0518(3) 0.0199(2) 0.0507(17) Uani 1 1 d .
O4 O 0.3584(14) 0.6708(6) 0.6103(4) 0.097(3) Uani 1 1 d .
O5 O 0.5710(7) 0.6295(3) 0.4229(2) 0.0422(12) Uani 1 1 d .
O6 O 0.6933(7) 0.7331(3) 0.43612(18) 0.0391(11) Uani 1 1 d .
O7 O 0.9085(7) 1.0015(3) -0.0440(2) 0.0550(16) Uani 1 1 d .
H7A H 0.9195 1.0404 -0.0567 0.083 Uiso 1 1 calc R
Ba1 Ba 0.39830(4) 0.693741(14) 0.50702(3) 0.02704(12) Uani 1 1 d .

loop_
_atom_site_aniso_label
_atom_site_aniso_U_11
_atom_site_aniso_U_22
_atom_site_aniso_U_33
_atom_site_aniso_U_23
_atom_site_aniso_U_13
_atom_site_aniso_U_12
C1 0.034(4) 0.028(4) 0.027(4) -0.004(2) 0.003(2) 0.005(2)
C2 0.061(4) 0.029(3) 0.035(3) -0.005(6) 0.006(4) -0.003(3)
C3 0.057(6) 0.024(4) 0.036(5) 0.002(3) 0.002(3) -0.003(3)
C4 0.036(3) 0.027(3) 0.027(3) -0.003(2) 0.006(3) -0.005(3)
C5 0.033(4) 0.026(3) 0.029(3) -0.005(2) 0.008(3) -0.007(3)
C6 0.034(4) 0.029(3) 0.032(3) -0.002(2) 0.003(3) -0.007(3)
C7 0.048(4) 0.026(3) 0.032(3) -0.008(3) 0.010(3) -0.002(3)
C8 0.043(4) 0.027(3) 0.039(4) 0.003(3) 0.003(3) -0.009(3)
C9 0.034(3) 0.025(3) 0.032(3) -0.001(2) -0.002(3) -0.004(3)
C10 0.033(3) 0.022(3) 0.038(3) -0.003(3) 0.005(3) -0.003(3)
C11 0.059(5) 0.030(3) 0.032(3) -0.003(3) 0.011(3) 0.002(3)
C12 0.031(4) 0.026(3) 0.041(4) 0.000(3) 0.009(3) 0.002(2)
C13 0.030(3) 0.024(3) 0.033(3) 0.000(3) 0.000(3) 0.003(3)
C14 0.033(4) 0.024(3) 0.040(4) -0.001(3) 0.009(3) 0.000(3)
C15 0.039(4) 0.030(3) 0.025(3) -0.007(2) 0.004(3) -0.003(3)
C16 0.040(4) 0.031(3) 0.026(3) 0.003(3) -0.003(3) 0.004(3)
C17 0.040(3) 0.033(3) 0.052(5) 0.015(4) -0.003(4) 0.003(3)
C18 0.031(3) 0.025(3) 0.047(4) 0.003(3) 0.002(3) 0.003(3)
C19 0.036(3) 0.026(3) 0.030(3) -0.003(3) 0.005(3) 0.003(3)
C20 0.040(4) 0.026(3) 0.043(4) 0.000(3) -0.005(3) -0.003(3)
C21 0.051(4) 0.031(4) 0.040(4) -0.007(3) -0.008(3) 0.007(3)
C22 0.038(4) 0.026(3) 0.043(4) -0.003(3) -0.005(3) 0.004(3)
C23 0.043(4) 0.029(4) 0.039(4) -0.004(3) -0.006(3) 0.011(3)
C24 0.039(4) 0.029(4) 0.050(4) 0.005(3) 0.000(3) -0.004(3)
C25 0.044(4) 0.031(3) 0.031(3) -0.004(3) -0.003(3) 0.001(3)
C26 0.023(3) 0.026(3) 0.044(4) -0.005(3) 0.001(2) 0.002(2)
C27 0.037(4) 0.027(3) 0.039(4) -0.003(3) 0.008(3) -0.001(3)
O1 0.032(3) 0.031(3) 0.045(3) -0.013(2) -0.002(2) 0.007(2)
O2 0.028(2) 0.029(2) 0.074(5) -0.017(3) -0.007(3) -0.004(2)
O3 0.055(3) 0.027(3) 0.070(5) 0.013(3) -0.016(3) -0.007(2)
O4 0.098(6) 0.137(8) 0.055(5) 0.021(6) 0.015(5) 0.009(6)
O5 0.061(3) 0.031(3) 0.034(3) 0.004(2) 0.008(2) -0.002(2)
O6 0.047(3) 0.038(3) 0.033(2) -0.003(2) 0.007(2) -0.005(2)
O7 0.089(5) 0.031(3) 0.045(3) 0.005(3) -0.012(3) -0.007(3)
Ba1 0.02695(19) 0.02287(18) 0.03131(19) 0.0015(2) 0.0012(2) 0.00036(11)

loop_
_atom_type_symbol
_atom_type_description
_atom_type_scat_dispersion_real
_atom_type_scat_dispersion_imag
_atom_type_scat_source
C C 0.0033 0.0016 'International Tables Vol C Tables 4.2.6.8 and 6.1.1.4'
H H 0 0 'International Tables Vol C Tables 4.2.6.8 and 6.1.1.4'
O O 0.0106 0.006 'International Tables Vol C Tables 4.2.6.8 and 6.1.1.4'
Ba Ba -0.3244 2.2819 'International Tables Vol C Tables 4.2.6.8 and 6.1.1.4'

loop_
_geom_angle_atom_site_label_1
_geom_angle_atom_site_label_2
_geom_angle_atom_site_label_3
_geom_angle
_geom_angle_site_symmetry_1
_geom_angle_site_symmetry_3
C12 C1 C9 119.6(7) . .
C12 C1 C4 122.7(6) . .
C9 C1 C4 117.7(6) . .
C18 C2 C3 119.3(10) . .
C18 C2 H2 120.3 . .
C3 C2 H2 120.3 . .
C2 C3 C14 122.5(8) . .
C2 C3 H3 118.8 . .
C14 C3 H3 118.8 . .
C8 C4 C7 118.5(7) . .
C8 C4 C1 121.3(6) . .
C7 C4 C1 120.2(6) . .
C15 C5 C11 118.6(6) . .
C15 C5 C16 122.0(6) . .
C11 C5 C16 119.2(6) . .
C10 C6 C13 120.9(7) . .
C10 C6 H6 119.6 . .
C13 C6 H6 119.6 . .
C11 C7 C4 121.8(7) . .
C11 C7 H7 119.1 . .
C4 C7 H7 119.1 . .
C4 C8 C15 120.6(6) . .
C4 C8 H8 119.7 . .
C15 C8 H8 119.7 . .
C1 C9 C10 119.6(6) . .
C1 C9 H9 120.2 . .
C10 C9 H9 120.2 . .
C6 C10 C9 119.6(6) . .
C6 C10 C19 122.2(6) . .
C9 C10 C19 118.1(6) . .
C7 C11 C5 119.0(7) . .
C7 C11 H11 120.5 . .
C5 C11 H11 120.5 . .
C13 C12 C1 121.3(7) . .
C13 C12 H12 119.4 . .
C1 C12 H12 119.4 . .
C12 C13 C6 118.8(6) . .
C12 C13 C14 121.1(6) . .
C6 C13 C14 120.0(6) . .
C3 C14 C20 116.4(6) . .
C3 C14 C13 122.0(6) . .
C20 C14 C13 121.5(7) . .
C5 C15 C8 121.3(6) . .
C5 C15 H15 119.3 . .
C8 C15 H15 119.3 . .
O6 C16 O5 124.1(7) . .
O6 C16 C5 117.7(6) . .
O5 C16 C5 118.0(6) . .
O6 C16 Ba1 65.7(4) . .
O5 C16 Ba1 60.3(4) . .
C5 C16 Ba1 161.1(5) . .
O3 C17 O7 122.2(7) . .
O3 C17 C18 122.5(8) . .
O7 C17 C18 115.3(7) . .
C2 C18 C24 118.7(8) . .
C2 C18 C17 123.0(8) . .
C24 C18 C17 118.3(7) . .
C21 C19 C22 119.2(6) . .
C21 C19 C10 121.0(6) . .
C22 C19 C10 119.8(6) . .
C24 C20 C14 121.2(7) . .
C24 C20 H20 119.4 . .
C14 C20 H20 119.4 . .
C19 C21 C23 120.6(7) . .
C19 C21 H21 119.7 . .
C23 C21 H21 119.7 . .
C25 C22 C19 120.8(7) . .
C25 C22 H22 119.6 . .
C19 C22 H22 119.6 . .
C26 C23 C21 119.9(7) . .
C26 C23 H23 120.1 . .
C21 C23 H23 120.1 . .
C20 C24 C18 121.8(7) . .
C20 C24 H24 119.1 . .
C18 C24 H24 119.1 . .
C22 C25 C26 120.8(7) . .
C22 C25 H25 119.6 . .
C26 C25 H25 119.6 . .
C25 C26 C23 118.6(6) . .
C25 C26 C27 121.7(7) . .
C23 C26 C27 119.4(6) . .
O1 C27 O2 125.4(7) . .
O1 C27 C26 118.6(6) . .
O2 C27 C26 116.0(6) . .
O1 C27 Ba1 64.1(4) . 3_644
O2 C27 Ba1 61.6(4) . 3_644
C26 C27 Ba1 174.9(5) . 3_644
C27 O1 Ba1 136.7(5) . 2_764
C27 O1 Ba1 92.8(4) . 3_644
Ba1 O1 Ba1 98.25(15) 2_764 3_644
C27 O2 Ba1 149.9(5) . 2_664
C27 O2 Ba1 94.8(4) . 3_644
Ba1 O2 Ba1 100.52(15) 2_664 3_644
C17 O3 Ba1 142.7(5) . 3_654
C16 O5 Ba1 96.5(4) . .
C16 O6 Ba1 152.2(5) . 4_565
C16 O6 Ba1 91.7(4) . .
Ba1 O6 Ba1 96.19(14) 4_565 .
C17 O7 H7A 109.5 . .
O4 Ba1 O2 78.6(3) . 2_665
O4 Ba1 O6 132.9(2) . 4_465
O2 Ba1 O6 65.99(16) 2_665 4_465
O4 Ba1 O2 96.9(3) . 3_655
O2 Ba1 O2 118.30(13) 2_665 3_655
O6 Ba1 O2 75.43(18) 4_465 3_655
O4 Ba1 O3 74.5(3) . 3_645
O2 Ba1 O3 86.79(15) 2_665 3_645
O6 Ba1 O3 130.04(18) 4_465 3_645
O2 Ba1 O3 151.86(17) 3_655 3_645
O4 Ba1 O1 72.9(3) . 2_765
O2 Ba1 O1 150.23(18) 2_665 2_765
O6 Ba1 O1 142.41(15) 4_465 2_765
O2 Ba1 O1 74.42(15) 3_655 2_765
O3 Ba1 O1 77.44(16) 3_645 2_765
O4 Ba1 O5 137.7(2) . .
O2 Ba1 O5 115.20(19) 2_665 .
O6 Ba1 O5 86.98(14) 4_465 .
O2 Ba1 O5 108.45(17) 3_655 .
O3 Ba1 O5 67.09(16) 3_645 .
O1 Ba1 O5 81.79(16) 2_765 .
O4 Ba1 O1 73.9(3) . 3_655
O2 Ba1 O1 74.16(16) 2_665 3_655
O6 Ba1 O1 67.48(16) 4_465 3_655
O2 Ba1 O1 46.63(15) 3_655 3_655
O3 Ba1 O1 145.66(17) 3_645 3_655
O1 Ba1 O1 105.47(17) 2_765 3_655
O5 Ba1 O1 147.01(16) . 3_655
O4 Ba1 O6 137.5(3) . .
O2 Ba1 O6 143.68(19) 2_665 .
O6 Ba1 O6 80.95(11) 4_465 .
O2 Ba1 O6 63.40(16) 3_655 .
O3 Ba1 O6 104.68(16) 3_645 .
O1 Ba1 O6 65.70(15) 2_765 .
O5 Ba1 O6 45.35(14) . .
O1 Ba1 O6 107.57(15) 3_655 .
O4 Ba1 C27 83.8(3) . 3_655
O2 Ba1 C27 96.52(16) 2_665 3_655
O6 Ba1 C27 71.10(17) 4_465 3_655
O2 Ba1 C27 23.55(17) 3_655 3_655
O3 Ba1 C27 157.0(2) 3_645 3_655
O1 Ba1 C27 89.08(15) 2_765 3_655
O5 Ba1 C27 129.86(18) . 3_655
O1 Ba1 C27 23.15(16) 3_655 3_655
O6 Ba1 C27 86.06(17) . 3_655
O4 Ba1 C16 146.3(2) . .
O2 Ba1 C16 129.6(2) 2_665 .
O6 Ba1 C16 80.28(16) 4_465 .
O2 Ba1 C16 85.27(19) 3_655 .
O3 Ba1 C16 87.78(17) 3_645 .
O1 Ba1 C16 75.36(19) 2_765 .
O5 Ba1 C16 23.19(16) . .
O1 Ba1 C16 126.38(17) 3_655 .
O6 Ba1 C16 22.58(15) . .
C27 Ba1 C16 106.94(19) 3_655 .
O4 Ba1 Ba1 100.0(3) . 4_565
O2 Ba1 Ba1 157.78(11) 2_665 4_565
O6 Ba1 Ba1 101.65(11) 4_465 4_565
O2 Ba1 Ba1 39.53(9) 3_655 4_565
O3 Ba1 Ba1 114.44(12) 3_645 4_565
O1 Ba1 Ba1 41.23(10) 2_765 4_565
O5 Ba1 Ba1 80.93(11) . 4_565
O1 Ba1 Ba1 84.11(11) 3_655 4_565
O6 Ba1 Ba1 40.37(10) . 4_565
C27 Ba1 Ba1 61.41(12) 3_655 4_565
C16 Ba1 Ba1 61.23(14) . 4_565

loop_
_geom_bond_atom_site_label_1
_geom_bond_atom_site_label_2
_geom_bond_distance
_geom_bond_site_symmetry_2
C1 C12 1.382(10) .
C1 C9 1.398(9) .
C1 C4 1.505(10) .
C2 C18 1.387(10) .
C2 C3 1.400(11) .
C2 H2 0.94 .
C3 C14 1.401(12) .
C3 H3 0.94 .
C4 C8 1.370(9) .
C4 C7 1.420(9) .
C5 C15 1.342(9) .
C5 C11 1.472(9) .
C5 C16 1.510(10) .
C6 C10 1.370(9) .
C6 C13 1.410(9) .
C6 H6 0.94 .
C7 C11 1.350(9) .
C7 H7 0.94 .
C8 C15 1.417(10) .
C8 H8 0.94 .
C9 C10 1.411(9) .
C9 H9 0.94 .
C10 C19 1.499(9) .
C11 H11 0.94 .
C12 C13 1.379(10) .
C12 H12 0.94 .
C13 C14 1.474(9) .
C14 C20 1.401(9) .
C15 H15 0.94 .
C16 O6 1.241(8) .
C16 O5 1.281(9) .
C16 Ba1 3.232(8) .
C17 O3 1.237(9) .
C17 O7 1.315(11) .
C17 C18 1.467(9) .
C18 C24 1.389(10) .
C19 C21 1.357(10) .
C19 C22 1.404(9) .
C20 C24 1.374(10) .
C20 H20 0.94 .
C21 C23 1.401(10) .
C21 H21 0.94 .
C22 C25 1.354(9) .
C22 H22 0.94 .
C23 C26 1.395(10) .
C23 H23 0.94 .
C24 H24 0.94 .
C25 C26 1.393(10) .
C25 H25 0.94 .
C26 C27 1.520(10) .
C27 O1 1.240(9) .
C27 O2 1.264(9) .
C27 Ba1 3.151(8) 3_644
O1 Ba1 2.797(5) 2_764
O1 Ba1 2.837(5) 3_644
O2 Ba1 2.758(5) 2_664
O2 Ba1 2.782(5) 3_644
O3 Ba1 2.791(5) 3_654
O4 Ba1 2.754(9) .
O5 Ba1 2.826(5) .
O6 Ba1 2.776(5) 4_565
O6 Ba1 2.946(5) .
O7 H7A 0.83 .
Ba1 O2 2.758(5) 2_665
Ba1 O6 2.775(5) 4_465
Ba1 O2 2.782(5) 3_655
Ba1 O3 2.791(5) 3_645
Ba1 O1 2.797(6) 2_765
Ba1 O1 2.837(5) 3_655
Ba1 C27 3.151(8) 3_655
Ba1 Ba1 4.2601(6) 4_565

loop_
_geom_torsion_atom_site_label_1
_geom_torsion_atom_site_label_2
_geom_torsion_atom_site_label_3
_geom_torsion_atom_site_label_4
_geom_torsion
_geom_torsion_site_symmetry_1
_geom_torsion_site_symmetry_4
C18 C2 C3 C14 3.7(11) . .
C12 C1 C4 C8 -33.7(11) . .
C9 C1 C4 C8 146.3(7) . .
C12 C1 C4 C7 145.3(7) . .
C9 C1 C4 C7 -34.7(10) . .
C8 C4 C7 C11 -0.4(12) . .
C1 C4 C7 C11 -179.4(7) . .
C7 C4 C8 C15 1.0(11) . .
C1 C4 C8 C15 179.9(7) . .
C12 C1 C9 C10 -4.9(10) . .
C4 C1 C9 C10 175.0(6) . .
C13 C6 C10 C9 2.2(11) . .
C13 C6 C10 C19 178.3(6) . .
C1 C9 C10 C6 2.3(10) . .
C1 C9 C10 C19 -174.0(6) . .
C4 C7 C11 C5 -2.2(12) . .
C15 C5 C11 C7 4.2(11) . .
C16 C5 C11 C7 178.6(7) . .
C9 C1 C12 C13 3.2(10) . .
C4 C1 C12 C13 -176.8(7) . .
C1 C12 C13 C6 1.2(11) . .
C1 C12 C13 C14 -176.2(7) . .
C10 C6 C13 C12 -4.0(11) . .
C10 C6 C13 C14 173.5(7) . .
C2 C3 C14 C20 -4.3(12) . .
C2 C3 C14 C13 177.6(7) . .
C12 C13 C14 C3 -144.5(8) . .
C6 C13 C14 C3 38.1(11) . .
C12 C13 C14 C20 37.5(11) . .
C6 C13 C14 C20 -140.0(7) . .
C11 C5 C15 C8 -3.8(10) . .
C16 C5 C15 C8 -177.9(7) . .
C4 C8 C15 C5 1.2(11) . .
C15 C5 C16 O6 -3.0(11) . .
C11 C5 C16 O6 -177.1(7) . .
C15 C5 C16 O5 172.5(7) . .
C11 C5 C16 O5 -1.6(11) . .
C15 C5 C16 Ba1 92.7(15) . .
C11 C5 C16 Ba1 -81.4(15) . .
C3 C2 C18 C24 -1.5(10) . .
C3 C2 C18 C17 178.9(7) . .
O3 C17 C18 C2 -172.6(7) . .
O7 C17 C18 C2 8.3(10) . .
O3 C17 C18 C24 7.9(11) . .
O7 C17 C18 C24 -171.3(7) . .
C6 C10 C19 C21 143.5(8) . .
C9 C10 C19 C21 -40.4(10) . .
C6 C10 C19 C22 -39.5(10) . .
C9 C10 C19 C22 136.6(7) . .
C3 C14 C20 C24 2.8(12) . .
C13 C14 C20 C24 -179.1(7) . .
C22 C19 C21 C23 -2.7(12) . .
C10 C19 C21 C23 174.3(7) . .
C21 C19 C22 C25 4.3(11) . .
C10 C19 C22 C25 -172.7(7) . .
C19 C21 C23 C26 -0.2(12) . .
C14 C20 C24 C18 -0.8(12) . .
C2 C18 C24 C20 0.1(11) . .
C17 C18 C24 C20 179.7(7) . .
C19 C22 C25 C26 -3.0(11) . .
C22 C25 C26 C23 0.1(11) . .
C22 C25 C26 C27 174.4(7) . .
C21 C23 C26 C25 1.5(11) . .
C21 C23 C26 C27 -172.9(7) . .
C25 C26 C27 O1 149.9(7) . .
C23 C26 C27 O1 -35.9(10) . .
C25 C26 C27 O2 -28.3(10) . .
C23 C26 C27 O2 145.9(7) . .
C25 C26 C27 Ba1 -89(6) . 3_644
C23 C26 C27 Ba1 85(6) . 3_644
O2 C27 O1 Ba1 98.3(9) . 2_764
C26 C27 O1 Ba1 -79.7(9) . 2_764
Ba1 C27 O1 Ba1 105.1(6) 3_644 2_764
O2 C27 O1 Ba1 -6.8(9) . 3_644
C26 C27 O1 Ba1 175.2(6) . 3_644
O1 C27 O2 Ba1 127.7(8) . 2_664
C26 C27 O2 Ba1 -54.2(13) . 2_664
Ba1 C27 O2 Ba1 120.7(11) 3_644 2_664
O1 C27 O2 Ba1 7.0(9) . 3_644
C26 C27 O2 Ba1 -175.0(6) . 3_644
O7 C17 O3 Ba1 11.7(14) . 3_654
C18 C17 O3 Ba1 -167.4(5) . 3_654
O6 C16 O5 Ba1 16.6(8) . .
C5 C16 O5 Ba1 -158.5(6) . .
O5 C16 O6 Ba1 91.0(12) . 4_565
C5 C16 O6 Ba1 -93.9(10) . 4_565
Ba1 C16 O6 Ba1 106.8(9) . 4_565
O5 C16 O6 Ba1 -15.8(8) . .
C5 C16 O6 Ba1 159.3(6) . .
C16 O5 Ba1 O4 -125.1(6) . .
C16 O5 Ba1 O2 133.8(4) . 2_665
C16 O5 Ba1 O6 72.2(4) . 4_465
C16 O5 Ba1 O2 -1.4(5) . 3_655
C16 O5 Ba1 O3 -151.6(5) . 3_645
C16 O5 Ba1 O1 -71.8(4) . 2_765
C16 O5 Ba1 O1 34.0(6) . 3_655
C16 O5 Ba1 O6 -8.1(4) . .
C16 O5 Ba1 C27 10.0(5) . 3_655
C16 O5 Ba1 Ba1 -30.1(4) . 4_565
C16 O6 Ba1 O4 125.7(5) . .
Ba1 O6 Ba1 O4 -27.6(4) 4_565 .
C16 O6 Ba1 O2 -62.3(5) . 2_665
Ba1 O6 Ba1 O2 144.4(2) 4_565 2_665
C16 O6 Ba1 O6 -86.4(4) . 4_465
Ba1 O6 Ba1 O6 120.2(2) 4_565 4_465
C16 O6 Ba1 O2 -164.6(5) . 3_655
Ba1 O6 Ba1 O2 42.04(17) 4_565 3_655
C16 O6 Ba1 O3 42.7(5) . 3_645
Ba1 O6 Ba1 O3 -110.62(18) 4_565 3_645
C16 O6 Ba1 O1 111.3(5) . 2_765
Ba1 O6 Ba1 O1 -42.03(15) 4_565 2_765
C16 O6 Ba1 O5 8.3(4) . .
Ba1 O6 Ba1 O5 -145.1(3) 4_565 .
C16 O6 Ba1 O1 -149.2(4) . 3_655
Ba1 O6 Ba1 O1 57.42(19) 4_565 3_655
C16 O6 Ba1 C27 -157.9(4) . 3_655
Ba1 O6 Ba1 C27 48.74(18) 4_565 3_655
Ba1 O6 Ba1 C16 -153.4(5) 4_565 .
C16 O6 Ba1 Ba1 153.4(5) . 4_565
O6 C16 Ba1 O4 -81.6(7) . .
O5 C16 Ba1 O4 83.3(7) . .
C5 C16 Ba1 O4 173.5(13) . .
O6 C16 Ba1 O2 137.1(4) . 2_665
O5 C16 Ba1 O2 -58.0(5) . 2_665
C5 C16 Ba1 O2 32.2(15) . 2_665
O6 C16 Ba1 O6 89.8(4) . 4_465
O5 C16 Ba1 O6 -105.3(4) . 4_465
C5 C16 Ba1 O6 -15.1(14) . 4_465
O6 C16 Ba1 O2 13.8(4) . 3_655
O5 C16 Ba1 O2 178.7(4) . 3_655
C5 C16 Ba1 O2 -91.1(14) . 3_655
O6 C16 Ba1 O3 -138.9(4) . 3_645
O5 C16 Ba1 O3 26.0(4) . 3_645
C5 C16 Ba1 O3 116.2(14) . 3_645
O6 C16 Ba1 O1 -61.3(4) . 2_765
O5 C16 Ba1 O1 103.6(4) . 2_765
C5 C16 Ba1 O1 -166.2(14) . 2_765
O6 C16 Ba1 O5 -164.9(7) . .
C5 C16 Ba1 O5 90.2(15) . .
O6 C16 Ba1 O1 37.3(5) . 3_655
O5 C16 Ba1 O1 -157.8(4) . 3_655
C5 C16 Ba1 O1 -67.6(14) . 3_655
O5 C16 Ba1 O6 164.9(7) . .
C5 C16 Ba1 O6 -104.9(15) . .
O6 C16 Ba1 C27 23.1(5) . 3_655
O5 C16 Ba1 C27 -172.0(4) . 3_655
C5 C16 Ba1 C27 -81.8(14) . 3_655
O6 C16 Ba1 Ba1 -19.4(4) . 4_565
O5 C16 Ba1 Ba1 145.6(5) . 4_565
C5 C16 Ba1 Ba1 -124.2(14) . 4_565
